data_2016939
loop_
_publ_author_name
'Moth-Poulsen, Kasper'
'Bendix, Jesper'
'Hammersh\/oj, Peter'
'Bj\/ornholm, Thomas'

_publ_section_title
;
 Bis[<i>S</i>-6-(2,2:6',2''-terpyridin-4'-yloxy)hexyl
 thioacetate]manganese(II) bis(hexafluorophosphate)
;
_journal_coeditor_code SQ3166
_journal_issue 1
_journal_name_full 'Acta Crystallographica Section C'
_journal_page_first m14
_journal_page_last m16
_journal_paper_doi 10.1107/S010827010804016X
_journal_volume 65
_journal_year 2009
_chemical_formula_iupac '[Mn (C23 H25 N3 O2 S)2] (P F6)2'
_chemical_formula_moiety 'C46 H50 Mn N6 O4 S2 2+, 2(F6 P1 -)'
_chemical_formula_sum 'C46 H50 F12 Mn N6 O4 P2 S2'
_chemical_formula_weight 1159.94
_chemical_name_common
;
bis(4'-(6-Acetylthiohexyloxy)-2,2:6',2''-terpyridine) manganese(II)
hexafluorophosphate
;
_chemical_name_systematic
;Bis[<i>S</i>-6-(2,2:6',2''-terpyridin-4'-yloxy)hexyl
 thioacetate]manganese(II)
bis(hexafluorophosphate)
;
_space_group_IT_number 2
_symmetry_cell_setting triclinic
_symmetry_space_group_name_Hall '-P 1'
_symmetry_space_group_name_H-M 'P -1'
_atom_sites_solution_hydrogens geom
_atom_sites_solution_primary direct
_atom_sites_solution_secondary difmap
_audit_creation_method 'SHELXL-97 and manual editing'
_cell_angle_alpha 96.302(12)
_cell_angle_beta 94.287(11)
_cell_angle_gamma 105.312(14)
_cell_formula_units_Z 2
_cell_length_a 9.1270(16)
_cell_length_b 11.403(3)
_cell_length_c 25.822(2)
_cell_measurement_reflns_used 24366
_cell_measurement_temperature 122(2)
_cell_measurement_theta_max 28.53
_cell_measurement_theta_min 1.60
_cell_volume 2561.2(9)
_computing_cell_refinement 'DIRAX/LSQ (Duisenberg & Schreurs, 1989--2000)'
_computing_data_collection 'COLLECT (Nonius, 1999)'
_computing_data_reduction 'EVALCCD (Duisenberg <i>et al.</i>,  2003)'
_computing_molecular_graphics 'PLATON (Spek, 2003)'
_computing_structure_refinement 'SHELXL97 (Sheldrick, 2008)'
_computing_structure_solution 'SHELXS97 (Sheldrick, 2008)'
_diffrn_ambient_temperature 122(2)
_diffrn_measured_fraction_theta_full 0.990
_diffrn_measured_fraction_theta_max 0.990
_diffrn_measurement_device_type 'Nonius KappaCCD'
_diffrn_measurement_method '\q and \f'
_diffrn_radiation_monochromator graphite
_diffrn_radiation_source 'fine-focus sealed tube'
_diffrn_radiation_type MoK\a
_diffrn_radiation_wavelength 0.71073
_diffrn_reflns_av_R_equivalents 0.1018
_diffrn_reflns_av_sigmaI/netI 0.0703
_diffrn_reflns_limit_h_max 12
_diffrn_reflns_limit_h_min -11
_diffrn_reflns_limit_k_max 15
_diffrn_reflns_limit_k_min -15
_diffrn_reflns_limit_l_max 34
_diffrn_reflns_limit_l_min -34
_diffrn_reflns_number 55194
_diffrn_reflns_theta_full 28.53
_diffrn_reflns_theta_max 28.53
_diffrn_reflns_theta_min 1.60
_exptl_absorpt_coefficient_mu 0.494
_exptl_absorpt_correction_T_max 0.979
_exptl_absorpt_correction_T_min 0.717
_exptl_absorpt_correction_type gaussian
_exptl_absorpt_process_details
;
(Coppens, 1970)
;
_exptl_crystal_colour Colorless
_exptl_crystal_density_diffrn 1.504
_exptl_crystal_density_method 'not measured'
_exptl_crystal_description Needle
_exptl_crystal_F_000 1190
_exptl_crystal_size_max 0.634
_exptl_crystal_size_mid 0.139
_exptl_crystal_size_min 0.03
_refine_diff_density_max 1.932
_refine_diff_density_min -0.991
_refine_ls_extinction_method none
_refine_ls_goodness_of_fit_ref 1.043
_refine_ls_hydrogen_treatment constr
_refine_ls_matrix_type full
_refine_ls_number_parameters 692
_refine_ls_number_reflns 12876
_refine_ls_number_restraints 12
_refine_ls_restrained_S_all 1.045
_refine_ls_R_factor_all 0.1009
_refine_ls_R_factor_gt 0.0680
_refine_ls_shift/su_max 0.007
_refine_ls_shift/su_mean 0.000
_refine_ls_structure_factor_coef Fsqd
_refine_ls_weighting_details 'calc w=1/[\s^2^(Fo^2^)+(0.0597P)^2^+6.2908P] where P=(Fo^2^+2Fc^2^)/3'
_refine_ls_weighting_scheme calc
_refine_ls_wR_factor_gt 0.1606
_refine_ls_wR_factor_ref 0.1848
_reflns_number_gt 9290
_reflns_number_total 12876
_reflns_threshold_expression I>2\s(I)
_cod_data_source_file sq3166.cif
_cod_data_source_block I
_cod_depositor_comments
;
The following automatic conversions were performed:
'_exptl_absorpt_correction_type' value 'Gaussian' changed to 'gaussian'
according to '/home/saulius/struct/CIF-dictionaries/cif_core.dic'
dictionary named 'cif_core.dic' version 2.4.1 from 2010-06-29.

Automatic conversion script
Id: cif_fix_enum 1527 2010-12-29 10:47:43Z saulius 

The following automatic conversions were performed:

'_exptl_absorpt_correction_type' value 'Gaussian' changed to
'gaussian' according to
/home/saulius/struct/CIF-dictionaries/cif_core.dic dictionary named
'cif_core.dic' version 2.4.1 from 2010-06-29.

Automatic conversion script
Id: cif_fix_values 1715 2011-07-08 13:25:40Z adriana 
;
_cod_original_cell_volume 2561.2(8)
_cod_database_code 2016939
_cod_database_fobs_code 2016939

loop_
_symmetry_equiv_pos_as_xyz
'x, y, z'
'-x, -y, -z'

loop_
_atom_site_type_symbol
_atom_site_label
_atom_site_fract_x
_atom_site_fract_y
_atom_site_fract_z
_atom_site_U_iso_or_equiv
_atom_site_adp_type
_atom_site_calc_flag
_atom_site_refinement_flags
_atom_site_occupancy
_atom_site_disorder_assembly
_atom_site_disorder_group
Mn Mn1 0.55805(5) 0.94328(4) 0.173146(17) 0.02023(12) Uani d . 1 . .
P P2 0.90119(11) 0.67886(9) 0.05315(3) 0.0305(2) Uani d . 1 . .
S S57 0.69834(12) 1.89143(9) 0.57218(4) 0.0395(2) Uani d . 1 . .
S S59 0.32543(16) 0.29891(11) -0.38146(4) 0.0551(3) Uani d . 1 . .
N N26 0.3554(3) 1.0217(3) 0.18127(10) 0.0238(5) Uani d . 1 . .
N N25 0.5845(3) 1.0394(2) 0.25306(9) 0.0206(5) Uani d . 1 . .
N N24 0.7580(3) 0.9030(2) 0.21815(9) 0.0221(5) Uani d . 1 . .
N N44 0.7056(3) 1.0992(3) 0.13657(10) 0.0235(5) Uani d . 1 . .
N N43 0.5482(3) 0.8812(2) 0.08919(9) 0.0214(5) Uani d . 1 . .
O O45 0.5584(3) 0.7650(2) -0.06636(9) 0.0346(6) Uani d . 1 . .
N N42 0.4061(3) 0.7524(3) 0.15775(10) 0.0249(6) Uani d . 1 . .
O O46 0.6489(3) 1.2520(2) 0.39649(9) 0.0300(5) Uani d . 1 . .
F F16 0.8352(3) 0.6842(3) -0.00507(8) 0.0522(7) Uani d . 1 . .
C C18 0.4876(4) 1.1061(3) 0.26678(11) 0.0211(6) Uani d . 1 . .
C C19 0.3570(4) 1.0948(3) 0.22635(12) 0.0233(6) Uani d . 1 . .
C C31 0.3821(4) 0.6947(3) 0.10768(12) 0.0232(6) Uani d . 1 . .
C C13 0.8008(4) 0.9624(3) 0.26765(12) 0.0234(6) Uani d . 1 . .
C C33 0.4613(4) 0.7205(3) 0.01658(12) 0.0274(7) Uani d . 1 . .
H H33 0.4005 0.6402 0.0029 0.033 Uiso calc R 1 . .
C C14 0.7039(3) 1.0409(3) 0.28715(11) 0.0209(6) Uani d . 1 . .
C C17 0.5105(4) 1.1786(3) 0.31483(12) 0.0244(6) Uani d . 1 . .
H H17 0.4427 1.2264 0.3237 0.029 Uiso calc R 1 . .
C C32 0.4655(4) 0.7670(3) 0.06909(12) 0.0227(6) Uani d . 1 . .
C C16 0.6347(4) 1.1803(3) 0.35003(12) 0.0239(6) Uani d . 1 . .
C C9 0.8376(4) 0.8292(3) 0.19869(12) 0.0284(7) Uani d . 1 . .
H H9 0.8073 0.7881 0.1640 0.034 Uiso calc R 1 . .
C C37 0.7180(4) 1.0783(3) 0.08486(12) 0.0235(6) Uani d . 1 . .
C C36 0.6321(4) 0.9537(3) 0.05827(12) 0.0233(6) Uani d . 1 . .
F F15 0.9678(4) 0.6740(4) 0.11137(9) 0.0845(12) Uani d . 1 . .
C C47 0.7790(4) 1.2616(3) 0.43435(12) 0.0311(7) Uani d . 1 . .
H H47A 0.8753 1.3030 0.4208 0.037 Uiso calc R 1 . .
H H47B 0.7838 1.1791 0.4415 0.037 Uiso calc R 1 . .
C C15 0.7339(4) 1.1107(3) 0.33614(11) 0.0231(6) Uani d . 1 . .
H H15 0.8195 1.1110 0.3596 0.028 Uiso calc R 1 . .
C C41 0.7766(4) 1.2108(3) 0.16257(13) 0.0263(7) Uani d . 1 . .
H H41 0.7679 1.2258 0.1990 0.032 Uiso calc R 1 . .
C C49 0.7524(5) 1.4664(3) 0.47756(13) 0.0315(8) Uani d . 1 . .
H H49A 0.6641 1.4632 0.4522 0.038 Uiso calc R 1 . .
H H49B 0.8466 1.5086 0.4631 0.038 Uiso calc R 1 . .
C C38 0.8033(4) 1.1682(3) 0.05833(13) 0.0304(7) Uani d . 1 . .
H H38 0.8117 1.1509 0.0220 0.037 Uiso calc R 1 . .
C C48 0.7563(5) 1.3366(3) 0.48413(13) 0.0321(8) Uani d . 1 . .
H H48A 0.6591 1.2935 0.4967 0.039 Uiso calc R 1 . .
H H48B 0.8400 1.3405 0.5115 0.039 Uiso calc R 1 . .
C C35 0.6353(4) 0.9135(3) 0.00600(12) 0.0271(7) Uani d . 1 . .
H H35 0.6957 0.9656 -0.0153 0.033 Uiso calc R 1 . .
C C51 0.7312(5) 1.6698(3) 0.52399(13) 0.0325(8) Uani d . 1 . .
H H51A 0.8224 1.7138 0.5084 0.039 Uiso calc R 1 . .
H H51B 0.6397 1.6659 0.5000 0.039 Uiso calc R 1 . .
C C50 0.7397(5) 1.5397(3) 0.52948(13) 0.0328(8) Uani d . 1 . .
H H50A 0.6472 1.4956 0.5444 0.039 Uiso calc R 1 . .
H H50B 0.8294 1.5442 0.5545 0.039 Uiso calc R 1 . .
C C55 0.4489(5) 0.5283(3) -0.23963(13) 0.0345(8) Uani d . 1 . .
H H55A 0.4169 0.5983 -0.2515 0.041 Uiso calc R 1 . .
H H55B 0.5603 0.5450 -0.2415 0.041 Uiso calc R 1 . .
C C54 0.4173(5) 0.5209(3) -0.18231(13) 0.0332(8) Uani d . 1 . .
H H54A 0.3067 0.5083 -0.1796 0.040 Uiso calc R 1 . .
H H54B 0.4470 0.4503 -0.1701 0.040 Uiso calc R 1 . .
C C30 0.2866(4) 0.5767(3) 0.09438(14) 0.0304(7) Uani d . 1 . .
H H30 0.2691 0.5382 0.0591 0.036 Uiso calc R 1 . .
C C40 0.8622(4) 1.3052(3) 0.13867(14) 0.0312(7) Uani d . 1 . .
H H40 0.9106 1.3833 0.1582 0.037 Uiso calc R 1 . .
C C22 0.1205(4) 1.0586(4) 0.14935(15) 0.0399(9) Uani d . 1 . .
H H22 0.0388 1.0438 0.1223 0.048 Uiso calc R 1 . .
C C34 0.5491(4) 0.7956(3) -0.01511(12) 0.0280(7) Uani d . 1 . .
C C20 0.2435(4) 1.1530(4) 0.23438(15) 0.0352(8) Uani d . 1 . .
H H20 0.2468 1.2044 0.2662 0.042 Uiso calc R 1 . .
C C52 0.4823(5) 0.6408(3) -0.09062(13) 0.0342(8) Uani d . 1 . .
H H52A 0.3718 0.6200 -0.0865 0.041 Uiso calc R 1 . .
H H52B 0.5270 0.5812 -0.0747 0.041 Uiso calc R 1 . .
C C23 0.2386(4) 1.0040(3) 0.14384(13) 0.0321(8) Uani d . 1 . .
H H23 0.2366 0.9519 0.1123 0.039 Uiso calc R 1 . .
C C39 0.8755(4) 1.2829(4) 0.08557(14) 0.0346(8) Uani d . 1 . .
H H39 0.9335 1.3457 0.0681 0.041 Uiso calc R 1 . .
C C11 1.0066(5) 0.8696(4) 0.27709(15) 0.0455(11) Uani d . 1 . .
H H11 1.0914 0.8577 0.2974 0.055 Uiso calc R 1 . .
C C28 0.2397(4) 0.5745(4) 0.18449(15) 0.0374(8) Uani d . 1 . .
H H28 0.1912 0.5346 0.2116 0.045 Uiso calc R 1 . .
C C27 0.3347(4) 0.6927(3) 0.19485(14) 0.0311(7) Uani d . 1 . .
H H27 0.3502 0.7336 0.2297 0.037 Uiso calc R 1 . .
C C53 0.5078(5) 0.6392(3) -0.14791(12) 0.0326(8) Uani d . 1 . .
H H53A 0.6180 0.6508 -0.1511 0.039 Uiso calc R 1 . .
H H53B 0.4789 0.7092 -0.1611 0.039 Uiso calc R 1 . .
C C29 0.2174(4) 0.5161(4) 0.13350(16) 0.0368(8) Uani d . 1 . .
H H29 0.1543 0.4342 0.1253 0.044 Uiso calc R 1 . .
C C10 0.9626(5) 0.8093(4) 0.22666(14) 0.0378(9) Uani d . 1 . .
H H10 1.0164 0.7557 0.2116 0.045 Uiso calc R 1 . .
C C56 0.3675(5) 0.4125(4) -0.27706(14) 0.0385(9) Uani d . 1 . .
H H56A 0.2555 0.3974 -0.2775 0.046 Uiso calc R 1 . .
H H56B 0.3957 0.3410 -0.2651 0.046 Uiso calc R 1 . .
C C12 0.9260(4) 0.9473(4) 0.29768(13) 0.0381(9) Uani d . 1 . .
H H12 0.9558 0.9902 0.3321 0.046 Uiso calc R 1 . .
C C21 0.1247(5) 1.1345(4) 0.19480(17) 0.0450(10) Uani d . 1 . .
H H21 0.0465 1.1744 0.1992 0.054 Uiso calc R 1 . .
P P61 0.01947(13) 0.42903(13) 0.30770(4) 0.0532(3) Uani d . 1 . .
O O74 0.9949(3) 1.9364(3) 0.56851(11) 0.0435(7) Uani d . 1 . .
C C69 0.8858(5) 1.9774(3) 0.56676(13) 0.0345(8) Uani d . 1 . .
F F26 0.0141(4) 0.5463(3) 0.28187(15) 0.0846(11) Uani d . 1 . .
C C60 0.7232(5) 1.7401(3) 0.57669(14) 0.0357(8) Uani d . 1 . .
H H60A 0.8185 1.7487 0.5996 0.043 Uiso calc R 1 . .
H H60B 0.6371 1.6920 0.5934 0.043 Uiso calc R 1 . .
O O73 0.5460(5) 0.2198(4) -0.33727(16) 0.0758(11) Uani d . 1 . .
F F25 0.0266(4) 0.3093(5) 0.33281(19) 0.136(2) Uani d . 1 . .
C C68 0.4138(6) 0.4283(4) -0.33258(16) 0.0500(11) Uani d . 1 . .
H H68A 0.5261 0.4441 -0.3313 0.060 Uiso calc R 1 . .
H H68B 0.3873 0.5014 -0.3434 0.060 Uiso calc R 1 . .
C C70 0.8984(6) 2.1101(4) 0.56038(18) 0.0488(10) Uani d . 1 . .
H H70A 1.0051 2.1531 0.5576 0.059 Uiso calc R 1 . .
H H70B 0.8632 2.1495 0.5909 0.059 Uiso calc R 1 . .
H H70C 0.8349 2.1135 0.5286 0.059 Uiso calc R 1 . .
C C71 0.4460(6) 0.2051(5) -0.37387(18) 0.0551(12) Uani d . 1 . .
C C72 0.4123(7) 0.0988(4) -0.4187(2) 0.0653(15) Uani d . 1 . .
H H72A 0.4821 0.0481 -0.4132 0.078 Uiso calc R 1 . .
H H72B 0.4265 0.1316 -0.4521 0.078 Uiso calc R 1 . .
H H72C 0.3066 0.0487 -0.4196 0.078 Uiso calc R 1 . .
F F11 0.9234(8) 0.8226(4) 0.06539(19) 0.102(2) Uani d PD 0.814(7) . .
F F12 1.0668(4) 0.6989(5) 0.03434(15) 0.0623(14) Uani d PD 0.814(7) . .
F F13 0.8762(6) 0.5368(3) 0.04328(17) 0.0744(14) Uani d PD 0.814(7) . .
F F14 0.7403(5) 0.6622(6) 0.07469(15) 0.091(2) Uani d PD 0.814(7) . .
F F21 -0.0336(7) 0.4759(8) 0.35922(18) 0.158(3) Uani d PD 0.842(7) . .
F F22 0.1939(4) 0.4813(6) 0.3256(2) 0.119(2) Uani d PD 0.842(7) . .
F F23 0.0673(6) 0.3695(3) 0.25374(14) 0.0692(13) Uani d PD 0.842(7) . .
F F24 -0.1549(4) 0.3626(4) 0.28576(17) 0.0726(15) Uani d PD 0.842(7) . .
F F11A 1.0580(17) 0.7618(14) 0.0557(7) 0.052(4) Uiso d PD 0.186(7) . .
F F12A 0.9546(17) 0.5648(14) 0.0255(6) 0.047(4) Uiso d PD 0.186(7) . .
F F13A 0.7239(15) 0.5861(13) 0.0454(6) 0.050(4) Uiso d PD 0.186(7) . .
F F14A 0.8245(15) 0.7747(13) 0.0711(5) 0.034(3) Uiso d PD 0.186(7) . .
F F21A 0.101(3) 0.536(2) 0.3607(10) 0.109(10) Uiso d PD 0.158(7) . .
F F22A 0.181(3) 0.441(2) 0.2884(11) 0.085(8) Uiso d PD 0.158(7) . .
F F23A -0.046(3) 0.350(3) 0.2612(10) 0.109(10) Uiso d PD 0.158(7) . .
F F24A -0.1438(18) 0.4247(16) 0.3253(7) 0.053(5) Uiso d PD 0.158(7) . .

loop_
_atom_site_aniso_label
_atom_site_aniso_U_11
_atom_site_aniso_U_22
_atom_site_aniso_U_33
_atom_site_aniso_U_12
_atom_site_aniso_U_13
_atom_site_aniso_U_23
Mn1 0.0235(2) 0.0246(2) 0.0125(2) 0.00785(19) 0.00074(17) -0.00029(17)
P2 0.0385(5) 0.0348(5) 0.0220(4) 0.0197(4) -0.0008(4) -0.0015(3)
S57 0.0491(6) 0.0324(5) 0.0417(5) 0.0190(4) 0.0104(4) 0.0023(4)
S59 0.0818(9) 0.0530(7) 0.0261(5) 0.0199(6) -0.0089(5) -0.0070(4)
N26 0.0227(13) 0.0286(14) 0.0195(12) 0.0072(11) -0.0005(10) 0.0015(10)
N25 0.0240(13) 0.0232(13) 0.0146(11) 0.0072(11) 0.0014(10) 0.0010(9)
N24 0.0276(14) 0.0268(14) 0.0142(11) 0.0119(11) 0.0035(10) 0.0009(10)
N44 0.0236(13) 0.0305(14) 0.0168(12) 0.0089(11) 0.0005(10) 0.0027(10)
N43 0.0243(13) 0.0264(13) 0.0138(11) 0.0094(11) -0.0011(10) 0.0001(10)
O45 0.0565(16) 0.0354(14) 0.0140(10) 0.0181(12) 0.0039(10) -0.0016(9)
N42 0.0268(14) 0.0293(14) 0.0190(12) 0.0087(12) 0.0019(10) 0.0028(11)
O46 0.0373(13) 0.0344(13) 0.0186(11) 0.0164(11) -0.0013(9) -0.0082(9)
F16 0.0635(16) 0.0714(17) 0.0249(11) 0.0347(14) -0.0126(11) -0.0073(11)
C18 0.0240(15) 0.0219(15) 0.0183(14) 0.0079(12) 0.0044(11) 0.0017(11)
C19 0.0224(15) 0.0261(16) 0.0215(15) 0.0074(13) 0.0012(12) 0.0026(12)
C31 0.0234(15) 0.0272(16) 0.0199(14) 0.0100(13) -0.0008(12) 0.0011(12)
C13 0.0272(16) 0.0281(16) 0.0168(14) 0.0121(13) 0.0028(12) 0.0000(12)
C33 0.0378(18) 0.0287(17) 0.0168(14) 0.0152(15) -0.0036(13) -0.0027(12)
C14 0.0226(15) 0.0248(15) 0.0164(13) 0.0088(12) 0.0011(11) 0.0026(11)
C17 0.0275(16) 0.0261(16) 0.0217(15) 0.0119(13) 0.0052(12) -0.0001(12)
C32 0.0252(15) 0.0286(16) 0.0169(14) 0.0137(13) -0.0016(11) 0.0013(12)
C16 0.0307(17) 0.0238(15) 0.0159(14) 0.0064(13) 0.0032(12) -0.0014(11)
C9 0.0362(18) 0.0336(18) 0.0184(15) 0.0159(15) 0.0050(13) -0.0004(13)
C37 0.0213(15) 0.0315(17) 0.0181(14) 0.0088(13) -0.0014(11) 0.0040(12)
C36 0.0261(16) 0.0299(17) 0.0176(14) 0.0140(13) -0.0004(12) 0.0054(12)
F15 0.114(3) 0.157(3) 0.0230(12) 0.109(3) 0.0069(14) 0.0119(16)
C47 0.041(2) 0.0334(18) 0.0189(15) 0.0163(16) -0.0046(14) -0.0050(13)
C15 0.0259(16) 0.0295(16) 0.0136(13) 0.0086(13) 0.0001(11) -0.0004(11)
C41 0.0228(15) 0.0321(17) 0.0219(15) 0.0064(13) -0.0021(12) 0.0002(13)
C49 0.048(2) 0.0276(17) 0.0184(15) 0.0119(16) 0.0015(14) -0.0037(13)
C38 0.0280(17) 0.0393(19) 0.0226(16) 0.0056(15) 0.0007(13) 0.0085(14)
C48 0.048(2) 0.0300(18) 0.0173(15) 0.0134(16) -0.0034(14) -0.0044(13)
C35 0.0358(18) 0.0358(18) 0.0158(14) 0.0176(15) 0.0057(13) 0.0084(13)
C51 0.045(2) 0.0299(18) 0.0228(16) 0.0121(16) 0.0028(15) -0.0008(13)
C50 0.049(2) 0.0269(17) 0.0224(16) 0.0132(16) 0.0009(15) -0.0012(13)
C55 0.054(2) 0.0324(19) 0.0177(15) 0.0158(17) -0.0007(15) 0.0002(13)
C54 0.047(2) 0.0349(19) 0.0197(15) 0.0177(17) 0.0004(14) 0.0005(13)
C30 0.0272(17) 0.0329(18) 0.0280(17) 0.0074(14) -0.0044(13) -0.0011(14)
C40 0.0262(17) 0.0300(18) 0.0321(18) 0.0018(14) -0.0052(14) 0.0021(14)
C22 0.0308(19) 0.051(2) 0.036(2) 0.0142(17) -0.0108(16) 0.0000(17)
C34 0.0379(18) 0.0367(19) 0.0136(14) 0.0196(15) -0.0013(13) 0.0009(13)
C20 0.0337(19) 0.041(2) 0.0330(19) 0.0190(16) 0.0001(15) -0.0031(15)
C52 0.053(2) 0.0364(19) 0.0169(15) 0.0219(17) 0.0020(15) -0.0005(13)
C23 0.0299(18) 0.039(2) 0.0241(16) 0.0087(15) -0.0056(13) 0.0002(14)
C39 0.0280(17) 0.040(2) 0.0328(18) 0.0009(15) 0.0002(14) 0.0145(16)
C11 0.048(2) 0.073(3) 0.0282(18) 0.043(2) -0.0026(17) -0.0008(18)
C28 0.0313(19) 0.042(2) 0.038(2) 0.0052(16) 0.0081(16) 0.0136(17)
C27 0.0322(18) 0.0372(19) 0.0262(17) 0.0119(15) 0.0071(14) 0.0059(14)
C53 0.051(2) 0.0361(19) 0.0158(14) 0.0222(17) 0.0025(14) 0.0001(13)
C29 0.0278(18) 0.0326(19) 0.045(2) 0.0007(15) -0.0015(16) 0.0057(16)
C10 0.043(2) 0.051(2) 0.0300(18) 0.0319(19) 0.0068(16) 0.0004(16)
C56 0.053(2) 0.036(2) 0.0223(17) 0.0064(18) -0.0012(16) 0.0021(14)
C12 0.042(2) 0.059(2) 0.0184(15) 0.0299(19) -0.0037(14) -0.0059(15)
C21 0.032(2) 0.056(3) 0.051(2) 0.0250(19) -0.0052(17) -0.001(2)
P61 0.0407(6) 0.0810(9) 0.0285(5) -0.0035(6) 0.0030(4) 0.0173(5)
O74 0.0451(16) 0.0456(16) 0.0392(15) 0.0164(13) -0.0069(12) 0.0011(12)
C69 0.046(2) 0.037(2) 0.0200(16) 0.0154(17) -0.0029(15) 0.0003(14)
F26 0.098(3) 0.0549(18) 0.115(3) 0.0282(18) 0.057(2) 0.0231(18)
C60 0.056(2) 0.0293(18) 0.0264(17) 0.0184(17) 0.0098(16) 0.0022(14)
O73 0.082(3) 0.071(3) 0.071(3) 0.023(2) -0.009(2) 0.003(2)
F25 0.0511(19) 0.213(5) 0.166(4) 0.017(2) 0.008(2) 0.164(4)
C68 0.073(3) 0.033(2) 0.033(2) 0.001(2) -0.010(2) 0.0017(16)
C70 0.061(3) 0.037(2) 0.047(2) 0.012(2) 0.002(2) 0.0090(18)
C71 0.068(3) 0.052(3) 0.039(2) 0.005(2) 0.004(2) 0.005(2)
C72 0.102(4) 0.044(3) 0.052(3) 0.018(3) 0.027(3) 0.007(2)
F11 0.159(6) 0.038(2) 0.098(3) 0.046(3) -0.077(4) -0.033(2)
F12 0.0390(18) 0.108(4) 0.048(2) 0.0210(19) 0.0088(15) 0.043(2)
F13 0.108(4) 0.0299(17) 0.083(3) 0.013(2) 0.012(3) 0.0140(17)
F14 0.061(2) 0.189(6) 0.048(2) 0.072(3) 0.0154(18) 0.016(3)
F21 0.126(5) 0.260(8) 0.051(3) -0.006(5) 0.048(3) -0.021(4)
F22 0.041(2) 0.156(5) 0.118(5) -0.035(3) -0.012(2) 0.009(4)
F23 0.111(4) 0.0441(19) 0.058(2) 0.028(2) 0.018(2) 0.0100(16)
F24 0.051(2) 0.071(3) 0.084(3) -0.0035(18) -0.0251(19) 0.033(2)

loop_
_atom_type_symbol
_atom_type_description
_atom_type_scat_dispersion_real
_atom_type_scat_dispersion_imag
_atom_type_scat_source
C C 0.0033 0.0016 'International Tables Vol C Tables 4.2.6.8 and 6.1.1.4'
H H 0.0000 0.0000 'International Tables Vol C Tables 4.2.6.8 and 6.1.1.4'
F F 0.0171 0.0103 'International Tables Vol C Tables 4.2.6.8 and 6.1.1.4'
Fe Fe 0.3463 0.8444 'International Tables Vol C Tables 4.2.6.8 and 6.1.1.4'
N N 0.0061 0.0033 'International Tables Vol C Tables 4.2.6.8 and 6.1.1.4'
O O 0.0106 0.0060 'International Tables Vol C Tables 4.2.6.8 and 6.1.1.4'
P P 0.1023 0.0942 'International Tables Vol C Tables 4.2.6.8 and 6.1.1.4'
S S 0.1246 0.1234 'International Tables Vol C Tables 4.2.6.8 and 6.1.1.4'
Mn Mn 0.3368 0.7283 'International Tables Vol C Tables 4.2.6.8 and 6.1.1.4'

loop_
_geom_angle_atom_site_label_1
_geom_angle_atom_site_label_2
_geom_angle_atom_site_label_3
_geom_angle_site_symmetry_1
_geom_angle_site_symmetry_3
_geom_angle
_geom_angle_publ_flag
N25 Mn1 N43 . . 169.40(10) y
N25 Mn1 N42 . . 117.30(10) ?
N43 Mn1 N42 . . 72.83(10) y
N25 Mn1 N24 . . 72.45(9) y
N43 Mn1 N24 . . 110.53(9) y
N42 Mn1 N24 . . 97.74(10) y
N25 Mn1 N26 . . 72.48(10) ?
N43 Mn1 N26 . . 105.32(9) ?
N42 Mn1 N26 . . 91.66(10) ?
N24 Mn1 N26 . . 144.13(9) ?
N25 Mn1 N44 . . 97.60(10) ?
N43 Mn1 N44 . . 72.21(10) ?
N42 Mn1 N44 . . 145.03(10) ?
N24 Mn1 N44 . . 94.61(10) ?
N26 Mn1 N44 . . 97.20(10) ?
F11A P2 F14A . . 97.2(8) ?
F11A P2 F13 . . 119.4(6) ?
F14A P2 F13 . . 142.4(6) ?
F11A P2 F14 . . 144.7(7) ?
F14A P2 F14 . . 51.0(5) ?
F13 P2 F14 . . 91.5(3) ?
F11A P2 F12 . . 33.1(6) ?
F14A P2 F12 . . 127.8(5) ?
F13 P2 F12 . . 89.8(2) ?
F14 P2 F12 . . 177.1(2) ?
F11A P2 F11 . . 61.9(6) ?
F14A P2 F11 . . 35.9(5) ?
F13 P2 F11 . . 177.6(3) ?
F14 P2 F11 . . 86.7(3) ?
F12 P2 F11 . . 92.0(3) ?
F11A P2 F16 . . 101.1(6) ?
F14A P2 F16 . . 87.7(5) ?
F13 P2 F16 . . 93.09(19) ?
F14 P2 F16 . . 93.31(18) ?
F12 P2 F16 . . 89.20(16) ?
F11 P2 F16 . . 88.53(18) ?
F11A P2 F15 . . 78.7(7) ?
F14A P2 F15 . . 92.2(5) ?
F13 P2 F15 . . 87.1(2) ?
F14 P2 F15 . . 86.87(19) ?
F12 P2 F15 . . 90.62(17) ?
F11 P2 F15 . . 91.3(2) ?
F16 P2 F15 . . 179.8(2) ?
F11A P2 F12A . . 91.3(8) ?
F14A P2 F12A . . 168.8(7) ?
F13 P2 F12A . . 32.2(5) ?
F14 P2 F12A . . 122.6(6) ?
F12 P2 F12A . . 59.1(6) ?
F11 P2 F12A . . 149.9(6) ?
F16 P2 F12A . . 83.4(5) ?
F15 P2 F12A . . 96.7(5) ?
F11A P2 F13A . . 175.6(8) ?
F14A P2 F13A . . 83.6(7) ?
F13 P2 F13A . . 60.6(5) ?
F14 P2 F13A . . 37.9(5) ?
F12 P2 F13A . . 144.6(6) ?
F11 P2 F13A . . 118.2(5) ?
F16 P2 F13A . . 74.6(5) ?
F15 P2 F13A . . 105.6(5) ?
F12A P2 F13A . . 87.4(7) ?
C69 S57 C60 . . 101.76(19) ?
C71 S59 C68 . . 101.9(2) ?
C23 N26 C19 . . 118.5(3) ?
C23 N26 Mn1 . . 124.5(2) ?
C19 N26 Mn1 . . 117.0(2) ?
C14 N25 C18 . . 119.6(3) ?
C14 N25 Mn1 . . 120.4(2) ?
C18 N25 Mn1 . . 119.82(19) ?
C9 N24 C13 . . 118.8(3) ?
C9 N24 Mn1 . . 124.5(2) ?
C13 N24 Mn1 . . 116.6(2) ?
C41 N44 C37 . . 118.4(3) ?
C41 N44 Mn1 . . 124.4(2) ?
C37 N44 Mn1 . . 117.2(2) ?
C32 N43 C36 . . 119.6(3) ?
C32 N43 Mn1 . . 119.8(2) ?
C36 N43 Mn1 . . 120.4(2) ?
C34 O45 C52 . . 118.7(3) ?
C27 N42 C31 . . 118.6(3) ?
C27 N42 Mn1 . . 123.7(2) ?
C31 N42 Mn1 . . 117.7(2) ?
C16 O46 C47 . . 118.5(3) ?
N25 C18 C17 . . 121.5(3) ?
N25 C18 C19 . . 114.9(3) ?
C17 C18 C19 . . 123.6(3) ?
N26 C19 C20 . . 121.9(3) ?
N26 C19 C18 . . 115.2(3) ?
C20 C19 C18 . . 122.9(3) ?
N42 C31 C30 . . 121.5(3) ?
N42 C31 C32 . . 115.2(3) ?
C30 C31 C32 . . 123.3(3) ?
N24 C13 C12 . . 120.9(3) ?
N24 C13 C14 . . 115.7(3) ?
C12 C13 C14 . . 123.4(3) ?
C34 C33 C32 . . 117.8(3) ?
C34 C33 H33 . . 121.1 ?
C32 C33 H33 . . 121.1 ?
N25 C14 C15 . . 122.3(3) ?
N25 C14 C13 . . 114.4(3) ?
C15 C14 C13 . . 123.2(3) ?
C18 C17 C16 . . 118.7(3) ?
C18 C17 H17 . . 120.6 ?
C16 C17 H17 . . 120.6 ?
N43 C32 C33 . . 122.3(3) ?
N43 C32 C31 . . 114.4(3) ?
C33 C32 C31 . . 123.3(3) ?
O46 C16 C17 . . 115.6(3) ?
O46 C16 C15 . . 124.6(3) ?
C17 C16 C15 . . 119.8(3) ?
N24 C9 C10 . . 123.2(3) ?
N24 C9 H9 . . 118.4 ?
C10 C9 H9 . . 118.4 ?
N44 C37 C38 . . 121.9(3) ?
N44 C37 C36 . . 115.4(3) ?
C38 C37 C36 . . 122.7(3) ?
N43 C36 C35 . . 121.4(3) ?
N43 C36 C37 . . 114.7(3) ?
C35 C36 C37 . . 123.9(3) ?
O46 C47 C48 . . 106.7(3) ?
O46 C47 H47A . . 110.4 ?
C48 C47 H47A . . 110.4 ?
O46 C47 H47B . . 110.4 ?
C48 C47 H47B . . 110.4 ?
H47A C47 H47B . . 108.6 ?
C14 C15 C16 . . 118.0(3) ?
C14 C15 H15 . . 121.0 ?
C16 C15 H15 . . 121.0 ?
N44 C41 C40 . . 123.0(3) ?
N44 C41 H41 . . 118.5 ?
C40 C41 H41 . . 118.5 ?
C48 C49 C50 . . 111.9(3) ?
C48 C49 H49A . . 109.2 ?
C50 C49 H49A . . 109.2 ?
C48 C49 H49B . . 109.2 ?
C50 C49 H49B . . 109.2 ?
H49A C49 H49B . . 107.9 ?
C39 C38 C37 . . 119.1(3) ?
C39 C38 H38 . . 120.4 ?
C37 C38 H38 . . 120.4 ?
C49 C48 C47 . . 114.3(3) ?
C49 C48 H48A . . 108.7 ?
C47 C48 H48A . . 108.7 ?
C49 C48 H48B . . 108.7 ?
C47 C48 H48B . . 108.7 ?
H48A C48 H48B . . 107.6 ?
C36 C35 C34 . . 119.2(3) ?
C36 C35 H35 . . 120.4 ?
C34 C35 H35 . . 120.4 ?
C60 C51 C50 . . 111.4(3) ?
C60 C51 H51A . . 109.3 ?
C50 C51 H51A . . 109.4 ?
C60 C51 H51B . . 109.4 ?
C50 C51 H51B . . 109.3 ?
H51A C51 H51B . . 108.0 ?
C51 C50 C49 . . 113.3(3) ?
C51 C50 H50A . . 108.9 ?
C49 C50 H50A . . 108.9 ?
C51 C50 H50B . . 108.9 ?
C49 C50 H50B . . 108.9 ?
H50A C50 H50B . . 107.7 ?
C56 C55 C54 . . 114.1(3) ?
C56 C55 H55A . . 108.7 ?
C54 C55 H55A . . 108.7 ?
C56 C55 H55B . . 108.7 ?
C54 C55 H55B . . 108.7 ?
H55A C55 H55B . . 107.6 ?
C53 C54 C55 . . 110.0(3) ?
C53 C54 H54A . . 109.7 ?
C55 C54 H54A . . 109.7 ?
C53 C54 H54B . . 109.7 ?
C55 C54 H54B . . 109.7 ?
H54A C54 H54B . . 108.2 ?
C29 C30 C31 . . 118.7(3) ?
C29 C30 H30 . . 120.6 ?
C31 C30 H30 . . 120.6 ?
C41 C40 C39 . . 118.4(3) ?
C41 C40 H40 . . 120.8 ?
C39 C40 H40 . . 120.8 ?
C21 C22 C23 . . 118.4(3) ?
C21 C22 H22 . . 120.8 ?
C23 C22 H22 . . 120.8 ?
O45 C34 C33 . . 125.4(3) ?
O45 C34 C35 . . 115.0(3) ?
C33 C34 C35 . . 119.7(3) ?
C19 C20 C21 . . 118.5(3) ?
C19 C20 H20 . . 120.7 ?
C21 C20 H20 . . 120.7 ?
O45 C52 C53 . . 105.3(3) ?
O45 C52 H52A . . 110.7 ?
C53 C52 H52A . . 110.7 ?
O45 C52 H52B . . 110.7 ?
C53 C52 H52B . . 110.7 ?
H52A C52 H52B . . 108.8 ?
N26 C23 C22 . . 122.7(3) ?
N26 C23 H23 . . 118.7 ?
C22 C23 H23 . . 118.7 ?
C38 C39 C40 . . 119.2(3) ?
C38 C39 H39 . . 120.4 ?
C40 C39 H39 . . 120.4 ?
C12 C11 C10 . . 119.3(3) ?
C12 C11 H11 . . 120.3 ?
C10 C11 H11 . . 120.3 ?
C27 C28 C29 . . 118.0(3) ?
C27 C28 H28 . . 121.0 ?
C29 C28 H28 . . 121.0 ?
N42 C27 C28 . . 122.9(3) ?
N42 C27 H27 . . 118.5 ?
C28 C27 H27 . . 118.5 ?
C52 C53 C54 . . 113.7(3) ?
C52 C53 H53A . . 108.8 ?
C54 C53 H53A . . 108.8 ?
C52 C53 H53B . . 108.8 ?
C54 C53 H53B . . 108.8 ?
H53A C53 H53B . . 107.7 ?
C28 C29 C30 . . 120.1(3) ?
C28 C29 H29 . . 119.9 ?
C30 C29 H29 . . 119.9 ?
C11 C10 C9 . . 118.2(3) ?
C11 C10 H10 . . 120.9 ?
C9 C10 H10 . . 120.9 ?
C55 C56 C68 . . 109.4(3) ?
C55 C56 H56A . . 109.8 ?
C68 C56 H56A . . 109.8 ?
C55 C56 H56B . . 109.8 ?
C68 C56 H56B . . 109.8 ?
H56A C56 H56B . . 108.3 ?
C11 C12 C13 . . 119.6(3) ?
C11 C12 H12 . . 120.2 ?
C13 C12 H12 . . 120.2 ?
C22 C21 C20 . . 120.0(4) ?
C22 C21 H21 . . 120.0 ?
C20 C21 H21 . . 120.0 ?
F23A P61 F21 . . 137.6(13) ?
F23A P61 F22 . . 125.9(13) ?
F21 P61 F22 . . 95.8(3) ?
F23A P61 F26 . . 92.4(13) ?
F21 P61 F26 . . 93.5(4) ?
F22 P61 F26 . . 92.0(3) ?
F23A P61 F22A . . 89.0(14) ?
F21 P61 F22A . . 133.1(11) ?
F22 P61 F22A . . 37.3(9) ?
F26 P61 F22A . . 88.0(9) ?
F23A P61 F24A . . 91.1(13) ?
F21 P61 F24A . . 47.3(7) ?
F22 P61 F24A . . 143.0(7) ?
F26 P61 F24A . . 88.0(6) ?
F22A P61 F24A . . 175.9(11) ?
F23A P61 F25 . . 86.8(13) ?
F21 P61 F25 . . 87.7(4) ?
F22 P61 F25 . . 87.7(3) ?
F26 P61 F25 . . 178.8(3) ?
F22A P61 F25 . . 91.1(9) ?
F24A P61 F25 . . 93.0(6) ?
F23A P61 F24 . . 48.4(12) ?
F21 P61 F24 . . 89.5(3) ?
F22 P61 F24 . . 173.5(3) ?
F26 P61 F24 . . 91.3(2) ?
F22A P61 F24 . . 137.4(10) ?
F24A P61 F24 . . 42.7(7) ?
F25 P61 F24 . . 88.84(19) ?
F23A P61 F23 . . 39.3(12) ?
F21 P61 F23 . . 175.7(3) ?
F22 P61 F23 . . 86.8(3) ?
F26 P61 F23 . . 89.80(18) ?
F22A P61 F23 . . 49.7(10) ?
F24A P61 F23 . . 130.2(7) ?
F25 P61 F23 . . 89.0(3) ?
F24 P61 F23 . . 87.7(2) ?
F23A P61 F21A . . 174.5(16) ?
F21 P61 F21A . . 44.3(9) ?
F22 P61 F21A . . 53.8(9) ?
F26 P61 F21A . . 82.2(10) ?
F22A P61 F21A . . 89.9(12) ?
F24A P61 F21A . . 89.6(11) ?
F25 P61 F21A . . 98.6(10) ?
F24 P61 F21A . . 132.2(10) ?
F23 P61 F21A . . 139.2(10) ?
O74 C69 C70 . . 122.7(4) ?
O74 C69 S57 . . 124.0(3) ?
C70 C69 S57 . . 113.3(3) ?
C51 C60 S57 . . 113.5(2) ?
C51 C60 H60A . . 108.9 ?
S57 C60 H60A . . 108.9 ?
C51 C60 H60B . . 108.9 ?
S57 C60 H60B . . 108.9 ?
H60A C60 H60B . . 107.7 ?
C56 C68 S59 . . 114.6(3) ?
C56 C68 H68A . . 108.6 ?
S59 C68 H68A . . 108.6 ?
C56 C68 H68B . . 108.6 ?
S59 C68 H68B . . 108.6 ?
H68A C68 H68B . . 107.6 ?
C69 C70 H70A . . 109.5 ?
C69 C70 H70B . . 109.5 ?
H70A C70 H70B . . 109.5 ?
C69 C70 H70C . . 109.5 ?
H70A C70 H70C . . 109.5 ?
H70B C70 H70C . . 109.5 ?
O73 C71 C72 . . 123.1(5) ?
O73 C71 S59 . . 125.3(4) ?
C72 C71 S59 . . 111.7(4) ?
C71 C72 H72A . . 109.5 ?
C71 C72 H72B . . 109.5 ?
H72A C72 H72B . . 109.5 ?
C71 C72 H72C . . 109.5 ?
H72A C72 H72C . . 109.5 ?
H72B C72 H72C . . 109.5 ?
F14A F11 F11A . . 121.4(9) ?
F14A F11 P2 . . 66.7(7) ?
F11A F11 P2 . . 55.8(5) ?
F11A F12 F12A . . 126.5(11) ?
F11A F12 P2 . . 67.0(10) ?
F12A F12 P2 . . 61.4(5) ?
F12A F13 P2 . . 77.3(9) ?
F12A F13 F13A . . 126.2(11) ?
P2 F13 F13A . . 62.8(5) ?
F13A F14 F14A . . 124.4(10) ?
F13A F14 P2 . . 75.5(7) ?
F14A F14 P2 . . 61.2(5) ?
F21A F21 F24A . . 137.9(15) ?
F21A F21 P61 . . 75.1(11) ?
F24A F21 P61 . . 68.1(8) ?
F22A F22 F21A . . 136.7(17) ?
F22A F22 P61 . . 71.9(12) ?
F21A F22 P61 . . 68.2(10) ?
F23A F23 F22A . . 122.1(17) ?
F23A F23 P61 . . 59.0(13) ?
F22A F23 P61 . . 63.1(9) ?
F24A F24 F23A . . 125.3(14) ?
F24A F24 P61 . . 67.7(8) ?
F23A F24 P61 . . 57.6(11) ?
F12 F11A P2 . . 80.0(11) ?
F12 F11A F11 . . 134.2(14) ?
P2 F11A F11 . . 62.3(6) ?
F13 F12A F12 . . 126.5(13) ?
F13 F12A P2 . . 70.5(9) ?
F12 F12A P2 . . 59.5(5) ?
F14 F13A F13 . . 111.9(10) ?
F14 F13A P2 . . 66.7(7) ?
F13 F13A P2 . . 56.6(4) ?
F11 F14A F14 . . 144.6(12) ?
F11 F14A P2 . . 77.4(8) ?
F14 F14A P2 . . 67.8(6) ?
F21 F21A F22 . . 115.2(17) ?
F21 F21A P61 . . 60.6(10) ?
F22 F21A P61 . . 58.0(8) ?
F22 F22A F23 . . 137.4(19) ?
F22 F22A P61 . . 70.8(12) ?
F23 F22A P61 . . 67.2(10) ?
F23 F23A F24 . . 155(2) ?
F23 F23A P61 . . 81.7(16) ?
F24 F23A P61 . . 74.0(13) ?
F24 F24A F21 . . 133.0(14) ?
F24 F24A P61 . . 69.6(8) ?
F21 F24A P61 . . 64.6(7) ?

loop_
_geom_bond_atom_site_label_1
_geom_bond_atom_site_label_2
_geom_bond_site_symmetry_2
_geom_bond_distance
_geom_bond_publ_flag
Mn1 N25 . 2.192(2) y
Mn1 N43 . 2.193(2) y
Mn1 N42 . 2.226(3) y
Mn1 N24 . 2.266(3) y
Mn1 N26 . 2.270(3) y
Mn1 N44 . 2.272(3) y
P2 F11A . 1.485(14) ?
P2 F14A . 1.497(12) ?
P2 F13 . 1.564(3) ?
P2 F14 . 1.581(4) ?
P2 F12 . 1.588(3) ?
P2 F11 . 1.590(4) ?
P2 F16 . 1.591(2) ?
P2 F15 . 1.591(3) ?
P2 F12A . 1.619(13) ?
P2 F13A . 1.667(13) ?
S57 C69 . 1.757(4) ?
S57 C60 . 1.814(4) ?
S59 C71 . 1.741(6) ?
S59 C68 . 1.797(4) ?
N26 C23 . 1.342(4) ?
N26 C19 . 1.352(4) ?
N25 C14 . 1.344(4) ?
N25 C18 . 1.352(4) ?
N24 C9 . 1.332(4) ?
N24 C13 . 1.357(4) ?
N44 C41 . 1.342(4) ?
N44 C37 . 1.349(4) ?
N43 C32 . 1.345(4) ?
N43 C36 . 1.345(4) ?
O45 C34 . 1.346(4) ?
O45 C52 . 1.450(4) ?
N42 C27 . 1.345(4) ?
N42 C31 . 1.359(4) ?
O46 C16 . 1.352(4) ?
O46 C47 . 1.453(4) ?
C18 C17 . 1.383(4) ?
C18 C19 . 1.494(4) ?
C19 C20 . 1.387(5) ?
C31 C30 . 1.386(5) ?
C31 C32 . 1.488(4) ?
C13 C12 . 1.392(5) ?
C13 C14 . 1.491(4) ?
C33 C34 . 1.391(5) ?
C33 C32 . 1.395(4) ?
C33 H33 . 0.9500 ?
C14 C15 . 1.386(4) ?
C17 C16 . 1.394(4) ?
C17 H17 . 0.9500 ?
C16 C15 . 1.395(4) ?
C9 C10 . 1.387(5) ?
C9 H9 . 0.9500 ?
C37 C38 . 1.392(5) ?
C37 C36 . 1.490(5) ?
C36 C35 . 1.382(4) ?
C47 C48 . 1.523(4) ?
C47 H47A . 0.9900 ?
C47 H47B . 0.9900 ?
C15 H15 . 0.9500 ?
C41 C40 . 1.387(5) ?
C41 H41 . 0.9500 ?
C49 C48 . 1.517(5) ?
C49 C50 . 1.529(4) ?
C49 H49A . 0.9900 ?
C49 H49B . 0.9900 ?
C38 C39 . 1.384(5) ?
C38 H38 . 0.9500 ?
C48 H48A . 0.9900 ?
C48 H48B . 0.9900 ?
C35 C34 . 1.392(5) ?
C35 H35 . 0.9500 ?
C51 C60 . 1.519(5) ?
C51 C50 . 1.527(5) ?
C51 H51A . 0.9900 ?
C51 H51B . 0.9900 ?
C50 H50A . 0.9900 ?
C50 H50B . 0.9900 ?
C55 C56 . 1.525(5) ?
C55 C54 . 1.536(5) ?
C55 H55A . 0.9900 ?
C55 H55B . 0.9900 ?
C54 C53 . 1.526(5) ?
C54 H54A . 0.9900 ?
C54 H54B . 0.9900 ?
C30 C29 . 1.384(5) ?
C30 H30 . 0.9500 ?
C40 C39 . 1.387(5) ?
C40 H40 . 0.9500 ?
C22 C21 . 1.371(6) ?
C22 C23 . 1.388(5) ?
C22 H22 . 0.9500 ?
C20 C21 . 1.389(5) ?
C20 H20 . 0.9500 ?
C52 C53 . 1.513(4) ?
C52 H52A . 0.9900 ?
C52 H52B . 0.9900 ?
C23 H23 . 0.9500 ?
C39 H39 . 0.9500 ?
C11 C12 . 1.381(5) ?
C11 C10 . 1.382(5) ?
C11 H11 . 0.9500 ?
C28 C27 . 1.381(5) ?
C28 C29 . 1.384(6) ?
C28 H28 . 0.9500 ?
C27 H27 . 0.9500 ?
C53 H53A . 0.9900 ?
C53 H53B . 0.9900 ?
C29 H29 . 0.9500 ?
C10 H10 . 0.9500 ?
C56 C68 . 1.541(5) ?
C56 H56A . 0.9900 ?
C56 H56B . 0.9900 ?
C12 H12 . 0.9500 ?
C21 H21 . 0.9500 ?
P61 F23A . 1.41(2) ?
P61 F21 . 1.538(5) ?
P61 F22 . 1.559(4) ?
P61 F26 . 1.569(3) ?
P61 F22A . 1.57(2) ?
P61 F24A . 1.580(16) ?
P61 F25 . 1.588(4) ?
P61 F24 . 1.601(3) ?
P61 F23 . 1.622(4) ?
P61 F21A . 1.71(2) ?
O74 C69 . 1.207(5) ?
C69 C70 . 1.515(5) ?
C60 H60A . 0.9900 ?
C60 H60B . 0.9900 ?
O73 C71 . 1.228(6) ?
C68 H68A . 0.9900 ?
C68 H68B . 0.9900 ?
C70 H70A . 0.9800 ?
C70 H70B . 0.9800 ?
C70 H70C . 0.9800 ?
C71 C72 . 1.531(7) ?
C72 H72A . 0.9800 ?
C72 H72B . 0.9800 ?
C72 H72C . 0.9800 ?
F11 F14A . 0.955(12) ?
F11 F11A . 1.584(16) ?
F12 F11A . 0.880(15) ?
F12 F12A . 1.582(15) ?
F13 F12A . 0.885(14) ?
F13 F13A . 1.633(14) ?
F14 F13A . 1.057(14) ?
F14 F14A . 1.327(13) ?
F21 F21A . 1.23(3) ?
F21 F24A . 1.251(18) ?
F22 F22A . 1.00(2) ?
F22 F21A . 1.48(3) ?
F23 F23A . 1.04(3) ?
F23 F22A . 1.34(3) ?
F24 F24A . 1.158(18) ?
F24 F23A . 1.24(3) ?
